data_7709381
loop_
_publ_author_name
'Costes, Jean-Pierre'
'Duhayon, Carine'
'Vendier, Laure'
'Wernsdorfer, Wolfgang'

_publ_section_title
;
 Structural determinations and magnetic properties of a &#x201C;chiral at
 metal&#x201D; complex and its resulting [Cu--Ln]2 compounds
;
_journal_name_full 'Dalton Transactions'
_journal_paper_doi 10.1039/D1DT04249A
_journal_year 2022
_chemical_absolute_configuration ad
_chemical_compound_source 'synthesis as described'
_chemical_formula_moiety 'C17 H15 Cu N2 O3, C5 H12 N, C H4 O'
_chemical_formula_sum 'C23 H31 Cu N3 O4'
_chemical_formula_weight 477.05
_space_group_IT_number 4
_space_group_name_Hall 'P 2yb'
_space_group_name_H-M_alt 'P 1 21 1'
_symmetry_cell_setting monoclinic
_symmetry_Int_Tables_number 4
_symmetry_space_group_name_Hall 'P 2yb'
_symmetry_space_group_name_H-M 'P 1 21 1'
_atom_sites_solution_hydrogens geom
_atom_sites_solution_primary direct
_atom_sites_solution_secondary difmap
_audit_update_record
;
2021-12-01 deposited with the CCDC.	2022-01-24 downloaded from the CCDC.
;
_cell_angle_alpha 90
_cell_angle_beta 104.642(2)
_cell_angle_gamma 90
_cell_formula_units_Z 2
_cell_length_a 11.1322(3)
_cell_length_b 7.6035(2)
_cell_length_c 13.5075(4)
_cell_measurement_reflns_used 2953
_cell_measurement_temperature 180(2)
_cell_measurement_theta_max 24.09
_cell_measurement_theta_min 2.74
_cell_measurement_wavelength 0.71073
_cell_volume 1106.19(5)
_computing_cell_refinement 'Bruker SMART'
_computing_data_collection 'Bruker SMART'
_computing_data_reduction 'Bruker SAINT'
_computing_molecular_graphics 'Ortep-3 for Windows (Farrugia, 1997)'
_computing_publication_material 'WinGX publication routines (Farrugia, 1999)'
_computing_structure_refinement 'SHELXL-97 (Sheldrick, 1997)'
_computing_structure_solution 'SIR92 (Giacovazzo et al, 1993)'
_diffrn_ambient_temperature 180
_diffrn_measured_fraction_theta_full 0.999
_diffrn_measured_fraction_theta_max 0.999
_diffrn_measurement_device_type 'Bruker Kappa APEX II'
_diffrn_measurement_method \w-\f
_diffrn_radiation_monochromator graphite
_diffrn_radiation_source 'fine-focus sealed tube'
_diffrn_radiation_type MoK\a
_diffrn_radiation_wavelength 0.71073
_diffrn_reflns_av_R_equivalents 0.044
_diffrn_reflns_av_unetI/netI 0.0685
_diffrn_reflns_limit_h_max 13
_diffrn_reflns_limit_h_min -13
_diffrn_reflns_limit_k_max 9
_diffrn_reflns_limit_k_min -9
_diffrn_reflns_limit_l_max 16
_diffrn_reflns_limit_l_min -16
_diffrn_reflns_number 10706
_diffrn_reflns_theta_full 25.93
_diffrn_reflns_theta_max 25.93
_diffrn_reflns_theta_min 2.12
_diffrn_standards_decay_% 0
_diffrn_standards_interval_count 0
_diffrn_standards_interval_time 0
_diffrn_standards_number 0
_exptl_absorpt_coefficient_mu 1.022
_exptl_absorpt_correction_T_max 0.978
_exptl_absorpt_correction_T_min 0.892
_exptl_absorpt_correction_type multi-scan
_exptl_absorpt_process_details
;
        [c.f. r.h. blessing, acta cryst. (1995), a51, 33-38]
;
_exptl_crystal_colour 'pale green'
_exptl_crystal_density_diffrn 1.432
_exptl_crystal_density_method 'not measured'
_exptl_crystal_description platelet
_exptl_crystal_F_000 502
_exptl_crystal_size_max 0.18
_exptl_crystal_size_mid 0.1
_exptl_crystal_size_min 0.02
_refine_diff_density_max 0.313
_refine_diff_density_min -0.282
_refine_diff_density_rms 0.062
_refine_ls_abs_structure_details 'Flack H D (1983), Acta Cryst. A39, 876-881'
_refine_ls_abs_structure_Flack 0.016(12)
_refine_ls_extinction_method none
_refine_ls_goodness_of_fit_ref 1.023
_refine_ls_hydrogen_treatment constr
_refine_ls_matrix_type full
_refine_ls_number_parameters 284
_refine_ls_number_reflns 4259
_refine_ls_number_restraints 1
_refine_ls_restrained_S_all 1.022
_refine_ls_R_factor_all 0.0448
_refine_ls_R_factor_gt 0.0363
_refine_ls_shift/su_max 0.001
_refine_ls_shift/su_mean 0
_refine_ls_structure_factor_coef Fsqd
_refine_ls_weighting_details 'calc w=1/[\s^2^(Fo^2^)+(0.0162P)^2^+0.0000P] where P=(Fo^2^+2Fc^2^)/3'
_refine_ls_weighting_scheme calc
_refine_ls_wR_factor_gt 0.0644
_refine_ls_wR_factor_ref 0.067
_reflns_number_gt 3740
_reflns_number_total 4259
_reflns_threshold_expression >2\s(I)
_cod_data_source_file d1dt04249a2.cif
_cod_data_source_block jpc240309
_cod_original_sg_symbol_H-M 'P 21'
_cod_database_code 7709381

loop_
_symmetry_equiv_pos_as_xyz
'x, y, z'
'-x, y+1/2, -z'

loop_
_atom_site_label
_atom_site_type_symbol
_atom_site_fract_x
_atom_site_fract_y
_atom_site_fract_z
_atom_site_U_iso_or_equiv
_atom_site_adp_type
_atom_site_occupancy
_atom_site_symmetry_multiplicity
_atom_site_calc_flag
_atom_site_refinement_flags
_atom_site_disorder_assembly
_atom_site_disorder_group
C1 C 0.0410(3) -0.3412(4) -0.3202(3) 0.0219(7) Uani 1 1 d . . .
H1 H 0.1123 -0.3935 -0.3345 0.026 Uiso 1 1 calc R . .
C2 C -0.0535(3) -0.2774(4) -0.4058(2) 0.0192(8) Uani 1 1 d . . .
C3 C -0.0395(3) -0.3147(4) -0.5045(3) 0.0294(9) Uani 1 1 d . . .
H3 H 0.034 -0.3718 -0.5109 0.035 Uiso 1 1 calc R . .
C4 C -0.1279(3) -0.2718(5) -0.5910(2) 0.0333(9) Uani 1 1 d . . .
H4 H -0.1168 -0.3 -0.6567 0.04 Uiso 1 1 calc R . .
C5 C -0.2344(3) -0.1859(4) -0.5812(3) 0.0292(9) Uani 1 1 d . . .
H5 H -0.297 -0.156 -0.6408 0.035 Uiso 1 1 calc R . .
C6 C -0.2507(3) -0.1437(4) -0.4870(3) 0.0246(8) Uani 1 1 d . . .
H6 H -0.3233 -0.0815 -0.483 0.029 Uiso 1 1 calc R . .
C7 C -0.1628(3) -0.1899(4) -0.3956(2) 0.0181(8) Uani 1 1 d . . .
C8 C 0.1310(3) -0.4300(4) -0.1472(2) 0.0191(7) Uani 1 1 d . . .
H8 H 0.1093 -0.5579 -0.1531 0.023 Uiso 1 1 calc R . .
C9 C 0.2644(3) -0.4102(5) -0.1554(3) 0.0282(8) Uani 1 1 d . . .
H9A H 0.2724 -0.4624 -0.2198 0.042 Uiso 1 1 calc R . .
H9B H 0.3206 -0.4704 -0.0978 0.042 Uiso 1 1 calc R . .
H9C H 0.286 -0.2851 -0.154 0.042 Uiso 1 1 calc R . .
C10 C 0.1183(3) -0.3656(4) -0.0437(2) 0.0192(7) Uani 1 1 d . . .
H10A H 0.157 -0.4512 0.0102 0.023 Uiso 1 1 calc R . .
H10B H 0.1615 -0.2514 -0.027 0.023 Uiso 1 1 calc R . .
C11 C -0.0498(3) -0.3781(4) 0.0367(2) 0.0165(7) Uani 1 1 d . . .
O4 O 0.0230(2) -0.4294(3) 0.12064(16) 0.0220(5) Uani 1 1 d . . .
C13 C -0.1844(3) -0.3586(4) 0.0336(2) 0.0171(7) Uani 1 1 d . . .
C14 C -0.2765(3) -0.2862(4) -0.0493(2) 0.0178(8) Uani 1 1 d . . .
C15 C -0.3993(3) -0.2780(4) -0.0386(2) 0.0234(8) Uani 1 1 d . . .
H15 H -0.4627 -0.2324 -0.0934 0.028 Uiso 1 1 calc R . .
C16 C -0.4299(3) -0.3338(4) 0.0483(3) 0.0301(9) Uani 1 1 d . . .
H16 H -0.5134 -0.3255 0.0528 0.036 Uiso 1 1 calc R . .
C17 C -0.3402(3) -0.4021(4) 0.1295(3) 0.0279(8) Uani 1 1 d . . .
H17 H -0.3611 -0.441 0.1899 0.034 Uiso 1 1 calc R . .
C18 C -0.2207(3) -0.4122(4) 0.1207(2) 0.0237(8) Uani 1 1 d . . .
H18 H -0.159 -0.4581 0.1767 0.028 Uiso 1 1 calc R . .
C51 C -0.6258(4) -0.0282(5) -0.6367(3) 0.0384(10) Uani 1 1 d . . .
H51A H -0.5508 0.0038 -0.5827 0.046 Uiso 1 1 calc R . .
H51B H -0.6743 0.0804 -0.6585 0.046 Uiso 1 1 calc R . .
C52 C -0.7033(4) -0.1564(5) -0.5935(3) 0.0386(10) Uani 1 1 d . . .
H52A H -0.7345 -0.0975 -0.5396 0.046 Uiso 1 1 calc R . .
H52B H -0.651 -0.257 -0.562 0.046 Uiso 1 1 calc R . .
C53 C -0.8120(3) -0.2231(5) -0.6767(2) 0.0290(8) Uani 1 1 d . . .
H53A H -0.858 -0.3128 -0.6478 0.035 Uiso 1 1 calc R . .
H53B H -0.8695 -0.1246 -0.7028 0.035 Uiso 1 1 calc R . .
N4 N -0.7684(2) -0.3007(3) -0.76163(19) 0.0202(7) Uani 1 1 d . . .
H54A H -0.8359 -0.3396 -0.8113 0.024 Uiso 1 1 calc R . .
H54B H -0.7192 -0.3965 -0.7377 0.024 Uiso 1 1 calc R . .
C54 C -0.6967(3) -0.1735(4) -0.8081(3) 0.0290(9) Uani 1 1 d . . .
H55A H -0.7508 -0.0739 -0.8385 0.035 Uiso 1 1 calc R . .
H55B H -0.6676 -0.2321 -0.8632 0.035 Uiso 1 1 calc R . .
N1 N 0.0375(2) -0.3339(3) -0.2264(2) 0.0162(6) Uani 1 1 d . . .
N2 N -0.0136(2) -0.3452(3) -0.04731(19) 0.0187(6) Uani 1 1 d . . .
C55 C -0.5868(3) -0.1061(5) -0.7273(3) 0.0359(10) Uani 1 1 d . . .
H3A H -0.5433 -0.0151 -0.7576 0.043 Uiso 1 1 calc R . .
H3B H -0.5279 -0.2039 -0.7033 0.043 Uiso 1 1 calc R . .
Cu1 Cu -0.10220(3) -0.24665(5) -0.17544(3) 0.01750(10) Uani 1 1 d . . .
O1 O -0.25539(16) -0.2270(4) -0.13577(15) 0.0211(5) Uani 1 1 d . . .
O2 O -0.18521(19) -0.1509(3) -0.30754(16) 0.0215(5) Uani 1 1 d . . .
O3 O -0.4348(2) -0.0360(3) -0.2547(2) 0.0305(6) Uani 1 1 d . . .
H3C H -0.3829 -0.1123 -0.2262 0.046 Uiso 1 1 calc R . .
C60 C -0.5237(3) -0.1137(5) -0.3360(3) 0.0400(10) Uani 1 1 d . . .
H60A H -0.5713 -0.2016 -0.3088 0.06 Uiso 1 1 calc R . .
H60B H -0.4816 -0.1707 -0.3829 0.06 Uiso 1 1 calc R . .
H60C H -0.5801 -0.0229 -0.3728 0.06 Uiso 1 1 calc R . .

loop_
_atom_site_aniso_label
_atom_site_aniso_U_11
_atom_site_aniso_U_22
_atom_site_aniso_U_33
_atom_site_aniso_U_23
_atom_site_aniso_U_13
_atom_site_aniso_U_12
C1 0.0208(18) 0.0219(16) 0.024(2) 0.0000(15) 0.0085(16) 0.0022(15)
C2 0.0252(16) 0.016(2) 0.0172(16) -0.0004(14) 0.0063(13) 0.0028(14)
C3 0.029(2) 0.038(2) 0.023(2) 0.0005(15) 0.0118(17) 0.0047(15)
C4 0.042(2) 0.044(3) 0.0136(17) -0.0056(19) 0.0061(15) -0.001(2)
C5 0.030(2) 0.038(2) 0.0157(19) 0.0061(14) -0.0017(16) -0.0072(15)
C6 0.0196(19) 0.0306(19) 0.023(2) 0.0054(16) 0.0035(16) 0.0017(15)
C7 0.0223(17) 0.0166(18) 0.0164(18) -0.0001(12) 0.0067(15) -0.0026(12)
C8 0.0175(17) 0.0194(16) 0.0200(19) 0.0022(14) 0.0044(15) 0.0040(14)
C9 0.0197(18) 0.041(2) 0.023(2) 0.0026(17) 0.0040(16) 0.0102(16)
C10 0.0171(17) 0.0247(17) 0.0148(18) 0.0044(14) 0.0023(14) 0.0022(14)
C11 0.0218(18) 0.0125(16) 0.0139(18) -0.0039(13) 0.0018(15) -0.0034(13)
O4 0.0199(12) 0.0302(13) 0.0138(13) 0.0041(10) 0.0001(10) -0.0024(10)
C13 0.0208(17) 0.0136(15) 0.0170(18) -0.0043(14) 0.0049(14) -0.0043(14)
C14 0.0166(15) 0.021(2) 0.0157(17) -0.0027(13) 0.0035(13) -0.0020(13)
C15 0.0161(15) 0.033(2) 0.0208(17) -0.0016(16) 0.0037(13) -0.0012(15)
C16 0.0194(19) 0.039(2) 0.036(2) -0.0043(18) 0.0142(18) -0.0056(16)
C17 0.031(2) 0.035(2) 0.021(2) 0.0000(16) 0.0136(17) -0.0069(17)
C18 0.031(2) 0.0242(18) 0.0175(19) -0.0010(15) 0.0087(16) -0.0039(16)
C51 0.038(2) 0.029(2) 0.038(3) -0.0026(18) -0.0104(19) -0.0025(18)
C52 0.052(3) 0.035(2) 0.025(2) -0.0052(18) 0.003(2) -0.0036(19)
C53 0.0312(18) 0.031(2) 0.0269(18) -0.0009(19) 0.0119(15) 0.0035(19)
N4 0.0159(14) 0.0206(16) 0.0196(15) 0.0004(11) -0.0038(12) 0.0006(10)
C54 0.029(2) 0.0331(19) 0.027(2) -0.0010(16) 0.0112(18) -0.0072(15)
N1 0.0171(14) 0.0173(13) 0.0140(15) 0.0017(11) 0.0035(12) 0.0029(11)
N2 0.0125(14) 0.0245(14) 0.0181(16) 0.0030(12) 0.0019(12) 0.0021(12)
C55 0.020(2) 0.034(2) 0.051(3) -0.002(2) 0.004(2) -0.0077(17)
Cu1 0.01583(17) 0.02338(17) 0.01336(18) 0.0020(2) 0.00380(13) 0.0039(2)
O1 0.0150(10) 0.0314(13) 0.0169(11) 0.0032(12) 0.0043(9) 0.0037(12)
O2 0.0222(13) 0.0293(12) 0.0133(13) 0.0012(10) 0.0054(11) 0.0080(10)
O3 0.0224(14) 0.0312(14) 0.0357(17) 0.0063(12) 0.0032(12) 0.0050(11)
C60 0.035(2) 0.040(2) 0.041(3) -0.004(2) 0.003(2) 0.0081(19)

loop_
_atom_type_symbol
_atom_type_description
_atom_type_scat_dispersion_real
_atom_type_scat_dispersion_imag
_atom_type_scat_source
C C 0.0033 0.0016 'International Tables Vol C Tables 4.2.6.8 and 6.1.1.4'
H H 0 0 'International Tables Vol C Tables 4.2.6.8 and 6.1.1.4'
N N 0.0061 0.0033 'International Tables Vol C Tables 4.2.6.8 and 6.1.1.4'
Cu Cu 0.3201 1.2651 'International Tables Vol C Tables 4.2.6.8 and 6.1.1.4'
O O 0.0106 0.006 'International Tables Vol C Tables 4.2.6.8 and 6.1.1.4'

loop_
_geom_angle_atom_site_label_1
_geom_angle_atom_site_label_2
_geom_angle_atom_site_label_3
_geom_angle
_geom_angle_site_symmetry_1
_geom_angle_site_symmetry_3
_geom_angle_publ_flag
N1 C1 C2 125.6(3) . . ?
N1 C1 H1 117.2 . . ?
C2 C1 H1 117.2 . . ?
C3 C2 C7 119.1(3) . . ?
C3 C2 C1 117.4(3) . . ?
C7 C2 C1 123.4(3) . . ?
C4 C3 C2 122.3(3) . . ?
C4 C3 H3 118.8 . . ?
C2 C3 H3 118.8 . . ?
C3 C4 C5 118.6(3) . . ?
C3 C4 H4 120.7 . . ?
C5 C4 H4 120.7 . . ?
C6 C5 C4 121.1(3) . . ?
C6 C5 H5 119.5 . . ?
C4 C5 H5 119.5 . . ?
C5 C6 C7 122.0(3) . . ?
C5 C6 H6 119 . . ?
C7 C6 H6 119 . . ?
O2 C7 C6 119.3(3) . . ?
O2 C7 C2 123.8(3) . . ?
C6 C7 C2 116.9(3) . . ?
N1 C8 C10 107.0(2) . . ?
N1 C8 C9 114.7(3) . . ?
C10 C8 C9 110.7(3) . . ?
N1 C8 H8 108.1 . . ?
C10 C8 H8 108.1 . . ?
C9 C8 H8 108.1 . . ?
C8 C9 H9A 109.5 . . ?
C8 C9 H9B 109.5 . . ?
H9A C9 H9B 109.5 . . ?
C8 C9 H9C 109.5 . . ?
H9A C9 H9C 109.5 . . ?
H9B C9 H9C 109.5 . . ?
N2 C10 C8 109.1(2) . . ?
N2 C10 H10A 109.9 . . ?
C8 C10 H10A 109.9 . . ?
N2 C10 H10B 109.9 . . ?
C8 C10 H10B 109.9 . . ?
H10A C10 H10B 108.3 . . ?
O4 C11 N2 123.9(3) . . ?
O4 C11 C13 117.5(3) . . ?
N2 C11 C13 118.6(3) . . ?
C18 C13 C14 118.1(3) . . ?
C18 C13 C11 116.6(3) . . ?
C14 C13 C11 125.3(3) . . ?
O1 C14 C15 117.8(3) . . ?
O1 C14 C13 124.8(3) . . ?
C15 C14 C13 117.4(3) . . ?
C16 C15 C14 122.1(3) . . ?
C16 C15 H15 119 . . ?
C14 C15 H15 119 . . ?
C15 C16 C17 120.7(3) . . ?
C15 C16 H16 119.7 . . ?
C17 C16 H16 119.7 . . ?
C18 C17 C16 118.3(3) . . ?
C18 C17 H17 120.9 . . ?
C16 C17 H17 120.9 . . ?
C17 C18 C13 123.5(3) . . ?
C17 C18 H18 118.2 . . ?
C13 C18 H18 118.2 . . ?
C52 C51 C55 111.5(3) . . ?
C52 C51 H51A 109.3 . . ?
C55 C51 H51A 109.3 . . ?
C52 C51 H51B 109.3 . . ?
C55 C51 H51B 109.3 . . ?
H51A C51 H51B 108 . . ?
C51 C52 C53 110.9(3) . . ?
C51 C52 H52A 109.5 . . ?
C53 C52 H52A 109.5 . . ?
C51 C52 H52B 109.5 . . ?
C53 C52 H52B 109.5 . . ?
H52A C52 H52B 108 . . ?
N4 C53 C52 110.6(3) . . ?
N4 C53 H53A 109.5 . . ?
C52 C53 H53A 109.5 . . ?
N4 C53 H53B 109.5 . . ?
C52 C53 H53B 109.5 . . ?
H53A C53 H53B 108.1 . . ?
C53 N4 C54 112.6(2) . . ?
C53 N4 H54A 109.1 . . ?
C54 N4 H54A 109.1 . . ?
C53 N4 H54B 109.1 . . ?
C54 N4 H54B 109.1 . . ?
H54A N4 H54B 107.8 . . ?
N4 C54 C55 109.8(3) . . ?
N4 C54 H55A 109.7 . . ?
C55 C54 H55A 109.7 . . ?
N4 C54 H55B 109.7 . . ?
C55 C54 H55B 109.7 . . ?
H55A C54 H55B 108.2 . . ?
C1 N1 C8 120.1(3) . . ?
C1 N1 Cu1 125.9(2) . . ?
C8 N1 Cu1 112.76(18) . . ?
C11 N2 C10 118.2(3) . . ?
C11 N2 Cu1 130.6(2) . . ?
C10 N2 Cu1 110.77(19) . . ?
C54 C55 C51 111.7(3) . . ?
C54 C55 H3A 109.3 . . ?
C51 C55 H3A 109.3 . . ?
C54 C55 H3B 109.3 . . ?
C51 C55 H3B 109.3 . . ?
H3A C55 H3B 107.9 . . ?
N2 Cu1 O1 93.97(10) . . ?
N2 Cu1 O2 177.23(10) . . ?
O1 Cu1 O2 88.70(9) . . ?
N2 Cu1 N1 84.95(10) . . ?
O1 Cu1 N1 163.91(11) . . ?
O2 Cu1 N1 92.28(9) . . ?
C14 O1 Cu1 125.98(18) . . ?
C7 O2 Cu1 126.66(19) . . ?
C60 O3 H3C 109.5 . . ?
O3 C60 H60A 109.5 . . ?
O3 C60 H60B 109.5 . . ?
H60A C60 H60B 109.5 . . ?
O3 C60 H60C 109.5 . . ?
H60A C60 H60C 109.5 . . ?
H60B C60 H60C 109.5 . . ?

loop_
_geom_bond_atom_site_label_1
_geom_bond_atom_site_label_2
_geom_bond_distance
_geom_bond_site_symmetry_2
_geom_bond_publ_flag
C1 N1 1.279(4) . ?
C1 C2 1.436(4) . ?
C1 H1 0.95 . ?
C2 C3 1.410(4) . ?
C2 C7 1.424(4) . ?
C3 C4 1.364(4) . ?
C3 H3 0.95 . ?
C4 C5 1.389(4) . ?
C4 H4 0.95 . ?
C5 C6 1.367(4) . ?
C5 H5 0.95 . ?
C6 C7 1.412(4) . ?
C6 H6 0.95 . ?
C7 O2 1.310(3) . ?
C8 N1 1.483(4) . ?
C8 C10 1.522(4) . ?
C8 C9 1.525(4) . ?
C8 H8 1 . ?
C9 H9A 0.98 . ?
C9 H9B 0.98 . ?
C9 H9C 0.98 . ?
C10 N2 1.465(3) . ?
C10 H10A 0.99 . ?
C10 H10B 0.99 . ?
C11 O4 1.276(3) . ?
C11 N2 1.321(4) . ?
C11 C13 1.496(4) . ?
C13 C18 1.397(4) . ?
C13 C14 1.425(4) . ?
C14 O1 1.327(3) . ?
C14 C15 1.412(4) . ?
C15 C16 1.369(4) . ?
C15 H15 0.95 . ?
C16 C17 1.385(5) . ?
C16 H16 0.95 . ?
C17 C18 1.368(4) . ?
C17 H17 0.95 . ?
C18 H18 0.95 . ?
C51 C52 1.512(5) . ?
C51 C55 1.518(5) . ?
C51 H51A 0.99 . ?
C51 H51B 0.99 . ?
C52 C53 1.516(4) . ?
C52 H52A 0.99 . ?
C52 H52B 0.99 . ?
C53 N4 1.478(4) . ?
C53 H53A 0.99 . ?
C53 H53B 0.99 . ?
N4 C54 1.490(4) . ?
N4 H54A 0.92 . ?
N4 H54B 0.92 . ?
C54 C55 1.509(5) . ?
C54 H55A 0.99 . ?
C54 H55B 0.99 . ?
N1 Cu1 1.967(2) . ?
N2 Cu1 1.915(3) . ?
C55 H3A 0.99 . ?
C55 H3B 0.99 . ?
Cu1 O1 1.9181(17) . ?
Cu1 O2 1.932(2) . ?
O3 C60 1.409(4) . ?
O3 H3C 0.84 . ?
C60 H60A 0.98 . ?
C60 H60B 0.98 . ?
C60 H60C 0.98 . ?

loop_
_geom_hbond_atom_site_label_D
_geom_hbond_atom_site_label_H
_geom_hbond_atom_site_label_A
_geom_hbond_distance_DH
_geom_hbond_distance_HA
_geom_hbond_distance_DA
_geom_hbond_angle_DHA
_geom_hbond_site_symmetry_A
N4 H54A O4 0.92 1.75 2.648(3) 165.8 1_454
N4 H54B O3 0.92 2.04 2.849(3) 145.9 2_444
N4 H54B O2 0.92 2.36 2.911(3) 118.2 2_444
O3 H3C O1 0.84 1.84 2.656(3) 163 .
